data_1559156
loop_
_publ_author_name
'Turo-Cort\'es, Rub\'en'
'Bartual-Murgui, Carlos'
'Castells-Gil, Javier'
'Mu\~noz, Carmen'
'Mart\'i-Gastaldo, Carlos'
'Real Cabezos, Jos\'e Antonio A'

_publ_section_title
;
 Reversible guest-induced gate-opening with multiplex spin crossover
 responses in two-dimensional Hofmann Clathrates
;
_journal_name_full 'Chemical Science'
_journal_paper_doi 10.1039/D0SC04246C
_journal_year 2020
_chemical_formula_moiety 'C12 H10 Fe N10 Pt, 0.5(C H4 O)'
_chemical_formula_sum 'C12.5 H12 Fe N10 O0.5 Pt'
_chemical_formula_weight 561.26
_space_group_crystal_system orthorhombic
_space_group_IT_number 57
_space_group_name_Hall '-P 2c 2b'
_space_group_name_H-M_alt 'P b c m'
_atom_sites_solution_hydrogens mixed
_atom_sites_solution_primary dual
_audit_creation_date 2020-09-09
_audit_creation_method
;
Olex2 1.3
(compiled 2020.07.31 svn.rc2a77460 for OlexSys, GUI svn.r6145)
;
_audit_update_record
;
2020-09-17 deposited with the CCDC.	2020-09-22 downloaded from the CCDC.
;
_cell_angle_alpha 90
_cell_angle_beta 90
_cell_angle_gamma 90
_cell_formula_units_Z 8
_cell_length_a 14.8631(7)
_cell_length_b 32.144(2)
_cell_length_c 7.1639(4)
_cell_measurement_reflns_used 2210
_cell_measurement_temperature 100.0(8)
_cell_measurement_theta_max 27.7750
_cell_measurement_theta_min 3.9890
_cell_volume 3422.6(3)
_computing_cell_refinement 'CrysAlisPro 1.171.40.53 (Rigaku OD, 2019)'
_computing_data_collection 'CrysAlisPro 1.171.40.53 (Rigaku OD, 2019)'
_computing_data_reduction 'CrysAlisPro 1.171.40.53 (Rigaku OD, 2019)'
_computing_molecular_graphics 'Olex2 1.3 (Dolomanov et al., 2009)'
_computing_publication_material 'Olex2 1.3 (Dolomanov et al., 2009)'
_computing_structure_refinement 'SHELXL 2018/3 (Sheldrick, 2015)'
_computing_structure_solution 'SHELXT 2018/2 (Sheldrick, 2018)'
_diffrn_ambient_environment N~2~
_diffrn_ambient_temperature 100.0(8)
_diffrn_detector 'CCD plate'
_diffrn_detector_area_resol_mean 16.0267
_diffrn_detector_type Sapphire3
_diffrn_measured_fraction_theta_full 0.994
_diffrn_measured_fraction_theta_max 0.850
_diffrn_measurement_details
;
List of Runs (angles in degrees, time in seconds):

  # Type    Start    End  Width  t~exp~   \w     \q     \k     \f   Frames
#--------------------------------------------------------------------------
  1  \w    -76.00 -22.00   0.75    5.00    --  -14.97 -57.00 120.00   72
  2  \w    -14.00  14.50   0.75    5.00    --   15.83  77.00 -30.00   38
  3  \w      9.00  75.00   0.75    5.00    --   15.83  38.00-120.00   88
;
_diffrn_measurement_device 'four-circle diffractometer'
_diffrn_measurement_device_type 'SuperNova, Single source at offset/far, Sapphire3'
_diffrn_measurement_method '\w scans'
_diffrn_orient_matrix_type 'CrysAlisPro convention (1999,Acta A55,543-557)'
_diffrn_orient_matrix_UB_11 -0.0191660000
_diffrn_orient_matrix_UB_12 0.0471746000
_diffrn_orient_matrix_UB_13 -0.0066454000
_diffrn_orient_matrix_UB_21 -0.0085674000
_diffrn_orient_matrix_UB_22 -0.0817718000
_diffrn_orient_matrix_UB_23 -0.0194360000
_diffrn_orient_matrix_UB_31 -0.0068379000
_diffrn_orient_matrix_UB_32 -0.0296244000
_diffrn_orient_matrix_UB_33 0.0430834000
_diffrn_radiation_monochromator mirror
_diffrn_radiation_probe x-ray
_diffrn_radiation_type 'Mo K\a'
_diffrn_radiation_wavelength 0.71073
_diffrn_reflns_av_R_equivalents 0.0424
_diffrn_reflns_av_unetI/netI 0.0632
_diffrn_reflns_Laue_measured_fraction_full 0.994
_diffrn_reflns_Laue_measured_fraction_max 0.850
_diffrn_reflns_limit_h_max 12
_diffrn_reflns_limit_h_min -18
_diffrn_reflns_limit_k_max 25
_diffrn_reflns_limit_k_min -42
_diffrn_reflns_limit_l_max 8
_diffrn_reflns_limit_l_min -6
_diffrn_reflns_number 9515
_diffrn_reflns_point_group_measured_fraction_full 0.994
_diffrn_reflns_point_group_measured_fraction_max 0.850
_diffrn_reflns_theta_full 25.242
_diffrn_reflns_theta_max 28.009
_diffrn_reflns_theta_min 3.336
_diffrn_source 'micro-focus sealed X-ray tube'
_diffrn_source_type 'SuperNova (Mo) X-ray Source'
_exptl_absorpt_coefficient_mu 9.035
_exptl_absorpt_correction_T_max 1.00000
_exptl_absorpt_correction_T_min 0.60889
_exptl_absorpt_correction_type multi-scan
_exptl_absorpt_process_details
;
CrysAlisPro 1.171.40.53 (Rigaku Oxford Diffraction, 2019)
Empirical absorption correction using spherical harmonics,
 implemented in SCALE3 ABSPACK scaling algorithm.
;
_exptl_crystal_colour orange
_exptl_crystal_colour_primary orange
_exptl_crystal_density_diffrn 2.178
_exptl_crystal_description plate
_exptl_crystal_F_000 2120
_exptl_crystal_size_max 0.1
_exptl_crystal_size_mid 0.1
_exptl_crystal_size_min 0.02
_refine_diff_density_max 9.270
_refine_diff_density_min -8.372
_refine_diff_density_rms 0.464
_refine_ls_extinction_method none
_refine_ls_goodness_of_fit_ref 1.086
_refine_ls_hydrogen_treatment mixed
_refine_ls_matrix_type full
_refine_ls_number_parameters 131
_refine_ls_number_reflns 3804
_refine_ls_number_restraints 12
_refine_ls_restrained_S_all 1.084
_refine_ls_R_factor_all 0.1159
_refine_ls_R_factor_gt 0.0979
_refine_ls_shift/su_max 0.009
_refine_ls_shift/su_mean 0.001
_refine_ls_structure_factor_coef Fsqd
_refine_ls_weighting_details 'w=1/[\s^2^(Fo^2^)+553.5499P] where P=(Fo^2^+2Fc^2^)/3'
_refine_ls_weighting_scheme calc
_refine_ls_wR_factor_gt 0.1933
_refine_ls_wR_factor_ref 0.2026
_reflns_Friedel_coverage 0.000
_reflns_number_gt 3032
_reflns_number_total 3804
_reflns_threshold_expression 'I > 2\s(I)'
_cod_data_source_file d0sc04246c2.cif
_cod_data_source_block rt174_nh2pymptmeoh_100k_3
_cod_original_formula_sum 'C12.50 H12 Fe N10 O0.50 Pt'
_cod_database_code 1559156
_shelx_shelxl_version_number 2018/3
_shelx_space_group_comment
;
The symmetry employed for this shelxl refinement is uniquely defined
by the following loop, which should always be used as a source of
symmetry information in preference to the above space-group names.
They are only intended as comments.
;
_shelx_estimated_absorpt_t_max 0.840
_shelx_estimated_absorpt_t_min 0.465
_reflns_odcompleteness_completeness 99.49
_reflns_odcompleteness_iscentric 1
_reflns_odcompleteness_theta 24.97
_olex2_refinement_description
;
1. Fixed Uiso
 At 1.2 times of:
  All C(H) groups
 At 1.5 times of:
  All C(H,H,H) groups, All N(H,H) groups, All O(H) groups
2. Restrained distances
 N3-H3B
 0.9 with sigma of 0.0001
 N3-H3A
 0.9 with sigma of 0.0001
 H14B_$1-N14_$1
 0.9 with sigma of 0.0001
 H14A_$1-N14_$1
 0.9 with sigma of 0.0001
 N11_$1-H11B_$1
 0.9 with sigma of 0.0001
 N11_$1-H11A_$1
 0.9 with sigma of 0.0001
 N8_$1-H8A_$1
 0.9 with sigma of 0.0001
 N8_$1-H8B_$1
 0.9 with sigma of 0.0001
 H3B_$1-H3A_$1
 1.5 with sigma of 0.0001
 H14B_$1-H14A_$1
 1.5 with sigma of 0.0001
 H11A_$1-H11B_$1
 1.5 with sigma of 0.0001
 H8B_$1-H8A_$1
 1.5 with sigma of 0.0001
3. Uiso/Uaniso restraints and constraints
Uanis(N6) = Uanis(C10) = Uanis(N7) = Uanis(C9) = Uanis(C8) = Uanis(N8) =
Uanis(C7) = Uanis(N12) = Uanis(C18) = Uanis(N13) = Uanis(C17) = Uanis(C15) =
Uanis(N14) = Uanis(N11) = Uanis(C12) = Uanis(C13) = Uanis(N10) = Uanis(C14) =
Uanis(N9) = Uanis(C11) = Uanis(N1) = Uanis(C4) = Uanis(N2) = Uanis(C3) =
Uanis(C2) = Uanis(C1) = Uanis(N3)
Uanis(Fe1) = Uanis(N16) = Uanis(C20) = Uanis(Pt2) = Uanis(C19) = Uanis(N15) =
Uanis(C6) = Uanis(Pt1) = Uanis(N4) = Uanis(C5) = Uanis(Fe2) = Uanis(N5)
4. Others
 Fixed Sof: H3A(0.5) H3B(0.5) H8A(0.5) H8B(0.5) H14A(0.5) H14B(0.5) O1(0.25)
 H1A(0.25) C21(0.25) H21A(0.25) H21B(0.25) H21C(0.25) O2(0.25) H2(0.25)
 C22(0.25) H22A(0.25) H22B(0.25) H22C(0.25)
 Fixed X: O1(0.001821) C21(-0.0001) O2(0.50464) C22(0.50367)
 Fixed Y: O1(0.237519) C21(0.239249) O2(0.51146) C22(0.50797)
 Fixed Z: O1(1.25) C21(1.06403) O2(1.25) C22(1.05438)
5.a Aromatic/amide H refined with riding coordinates:
 C1(H1), C3(H3), C4(H4), C7(H7), C9(H9), C10(H10), C11(H11), C13(H13),
 C14(H14), C15(H15), C17(H17), C18(H18)
5.b Idealised Me refined as rotating group:
 C21(H21A,H21B,H21C), C22(H22A,H22B,H22C)
5.c Idealised tetrahedral OH refined as rotating group:
 O1(H1A), O2(H2)
;
_olex2_submission_special_instructions 'No special instructions were received'
_oxdiff_exptl_absorpt_empirical_details
;
Empirical correction (ABSPACK) includes:
- Absorption correction using spherical harmonics
- Frame scaling
;
_oxdiff_exptl_absorpt_empirical_full_max 1.637
_oxdiff_exptl_absorpt_empirical_full_min 0.579

loop_
_space_group_symop_operation_xyz
'x, y, z'
'-x, -y, z+1/2'
'-x, y+1/2, -z+1/2'
'x, -y+1/2, -z'
'-x, -y, -z'
'x, y, -z-1/2'
'x, -y-1/2, z-1/2'
'-x, y-1/2, z'

loop_
_atom_site_label
_atom_site_type_symbol
_atom_site_fract_x
_atom_site_fract_y
_atom_site_fract_z
_atom_site_U_iso_or_equiv
_atom_site_adp_type
_atom_site_occupancy
_atom_site_site_symmetry_order
_atom_site_calc_flag
_atom_site_refinement_flags_posn
_atom_site_refinement_flags_adp
_atom_site_refinement_flags_occupancy
_atom_site_disorder_assembly
_atom_site_disorder_group
Pt1 Pt 0.99841(6) 0.36722(3) 0.750000 0.0075(2) Uani 1 2 d S T P . .
Pt2 Pt 0.51569(5) 0.38440(3) 0.750000 0.0075(2) Uani 1 2 d S T P . .
Fe1 Fe 0.2578(2) 0.37411(13) 1.250000 0.0075(2) Uani 1 2 d S T P . .
Fe2 Fe 0.7575(2) 0.37747(13) 0.250000 0.0075(2) Uani 1 2 d S T P . .
N1 N 0.2653(15) 0.3050(9) 1.250000 0.0227(12) Uani 1 2 d S T P . .
N2 N 0.1883(15) 0.2429(8) 1.250000 0.0227(12) Uani 1 2 d S T P . .
N3 N 0.4253(2) 0.22291(8) 1.250000 0.0227(12) Uani 1 2 d DS T P . .
H3A H 0.4277(5) 0.19511(7) 1.2359(19) 0.034 Uiso 0.5 1 d D U P . .
H3B H 0.4730(2) 0.23603(10) 1.1998(10) 0.034 Uiso 0.5 1 d D U P . .
N4 N 1.1538(9) 0.3717(5) 0.457(2) 0.0075(2) Uani 1 1 d . . . . .
N5 N 0.8489(9) 0.3689(4) 0.443(2) 0.0075(2) Uani 1 1 d . . . . .
N6 N 0.7226(16) 0.3162(8) 0.250000 0.0227(12) Uani 1 2 d S T P . .
N7 N 0.6030(15) 0.2676(8) 0.250000 0.0227(12) Uani 1 2 d S T P . .
N8 N 0.8169(2) 0.21371(10) 0.250000 0.0227(12) Uani 1 2 d S T P . .
H8A H 0.7977(3) 0.19023(9) 0.3057(9) 0.034 Uiso 0.5 1 d . U P . .
H8B H 0.87090(19) 0.22219(13) 0.2920(11) 0.034 Uiso 0.5 1 d . U P . .
N9 N 0.2444(15) 0.4426(9) 1.250000 0.0227(12) Uani 1 2 d S T P . .
N10 N 0.3207(15) 0.5078(8) 1.250000 0.0227(12) Uani 1 2 d S T P . .
N11 N 0.08468(19) 0.52772(7) 1.250000 0.0227(12) Uani 1 2 d S T P . .
H11A H 0.0772(4) 0.55550(6) 1.250000 0.034 Uiso 1 2 d S U P . .
H11B H 0.0322(2) 0.51374(9) 1.250000 0.034 Uiso 1 2 d S U P . .
N12 N 0.7857(16) 0.4393(8) 0.250000 0.0227(12) Uani 1 2 d S T P . .
N13 N 0.9053(15) 0.4902(8) 0.250000 0.0227(12) Uani 1 2 d S T P . .
N14 N 0.6846(2) 0.54024(10) 0.250000 0.0227(12) Uani 1 2 d S T P . .
H14A H 0.7066(3) 0.56444(9) 0.2936(10) 0.034 Uiso 0.5 1 d . U P . .
H14B H 0.6374(2) 0.53086(12) 0.3166(7) 0.034 Uiso 0.5 1 d . U P . .
N15 N 0.6667(8) 0.3867(5) 0.444(2) 0.0075(2) Uani 1 1 d . . . . .
N16 N 0.3617(8) 0.3770(5) 1.045(2) 0.0075(2) Uani 1 1 d . . . . .
C1 C 0.3430(19) 0.2865(10) 1.250000 0.0227(12) Uani 1 2 d S T P . .
H1 H 0.396803 0.302433 1.250000 0.027 Uiso 1 2 calc R U P . .
C2 C 0.3478(18) 0.2413(10) 1.250000 0.0227(12) Uani 1 2 d S T P . .
C3 C 0.2654(18) 0.2239(11) 1.250000 0.0227(12) Uani 1 2 d S T P . .
H3 H 0.263413 0.194338 1.250000 0.027 Uiso 1 2 calc R U P . .
C4 C 0.1893(19) 0.2843(10) 1.250000 0.0227(12) Uani 1 2 d S T P . .
H4 H 0.134038 0.299151 1.250000 0.027 Uiso 1 2 calc R U P . .
C5 C 1.0962(10) 0.3695(5) 0.563(3) 0.0075(2) Uani 1 1 d . . . . .
C6 C 0.9031(10) 0.3669(5) 0.550(3) 0.0075(2) Uani 1 1 d . . . . .
C7 C 0.7867(19) 0.2875(10) 0.250000 0.0227(12) Uani 1 2 d S T P . .
H7 H 0.848836 0.294330 0.250000 0.027 Uiso 1 2 calc R U P . .
C8 C 0.7548(18) 0.2445(11) 0.250000 0.0227(12) Uani 1 2 d S T P . .
C9 C 0.6632(18) 0.2374(10) 0.250000 0.0227(12) Uani 1 2 d S T P . .
H9 H 0.642581 0.209444 0.250000 0.027 Uiso 1 2 calc R U P . .
C10 C 0.6359(19) 0.3061(10) 0.250000 0.0227(12) Uani 1 2 d S T P . .
H10 H 0.593707 0.328338 0.250000 0.027 Uiso 1 2 calc R U P . .
C11 C 0.1652(19) 0.4637(10) 1.250000 0.0227(12) Uani 1 2 d S T P . .
H11 H 0.110726 0.448188 1.250000 0.027 Uiso 1 2 calc R U P . .
C12 C 0.1600(18) 0.5076(10) 1.250000 0.0227(12) Uani 1 2 d S T P . .
C13 C 0.2426(18) 0.5279(11) 1.250000 0.0227(12) Uani 1 2 d S T P . .
H13 H 0.243202 0.557491 1.250000 0.027 Uiso 1 2 calc R U P . .
C14 C 0.3172(19) 0.4664(10) 1.250000 0.0227(12) Uani 1 2 d S T P . .
H14 H 0.373383 0.452314 1.250000 0.027 Uiso 1 2 calc R U P . .
C15 C 0.7279(19) 0.4676(10) 0.250000 0.0227(12) Uani 1 2 d S T P . .
H15 H 0.665991 0.460261 0.250000 0.027 Uiso 1 2 calc R U P . .
C16 C 0.753(2) 0.5108(9) 0.250000 0.018(6) Uani 1 2 d S T P . .
C17 C 0.8420(18) 0.5194(10) 0.250000 0.0227(12) Uani 1 2 d S T P . .
H17 H 0.860236 0.547712 0.250000 0.027 Uiso 1 2 calc R U P . .
C18 C 0.8751(18) 0.4514(10) 0.250000 0.0227(12) Uani 1 2 d S T P . .
H18 H 0.918880 0.429879 0.250000 0.027 Uiso 1 2 calc R U P . .
C19 C 0.6112(10) 0.3876(5) 0.555(2) 0.0075(2) Uani 1 1 d . . . . .
C20 C 0.4209(10) 0.3795(6) 0.943(2) 0.0075(2) Uani 1 1 d . . . . .
O1 O 0.001821 0.237519 1.250000 0.066(19) Uiso 0.25 1 d S . P A -1
H1A H -0.004660 0.261563 1.293919 0.099 Uiso 0.25 1 calc R U P A -1
C21 C -0.000100 0.239249 1.064030 0.009(13) Uiso 0.25 1 d . . P A -1
H21A H -0.059175 0.230087 1.019291 0.013 Uiso 0.25 1 calc R U P A -1
H21B H 0.046652 0.221021 1.012888 0.013 Uiso 0.25 1 calc R U P A -1
H21C H 0.010811 0.267911 1.023263 0.013 Uiso 0.25 1 calc R U P A -1
O2 O 0.504640 0.511460 1.250000 0.055(16) Uiso 0.25 1 d S . P B -1
H2 H 0.504736 0.487596 1.297782 0.083 Uiso 0.25 1 calc R U P B -1
C22 C 0.503670 0.507970 1.054380 0.018(16) Uiso 0.25 1 d . . P B -1
H22A H 0.557010 0.521676 1.002571 0.026 Uiso 0.25 1 calc R U P B -1
H22B H 0.449348 0.521293 1.005006 0.026 Uiso 0.25 1 calc R U P B -1
H22C H 0.503975 0.478507 1.019210 0.026 Uiso 0.25 1 calc R U P B -1

loop_
_atom_site_aniso_label
_atom_site_aniso_U_11
_atom_site_aniso_U_22
_atom_site_aniso_U_33
_atom_site_aniso_U_23
_atom_site_aniso_U_13
_atom_site_aniso_U_12
Pt1 0.0046(3) 0.0144(4) 0.0035(3) 0.000 0.000 -0.0004(3)
Pt2 0.0046(3) 0.0144(4) 0.0035(3) 0.000 0.000 -0.0004(3)
Fe1 0.0046(3) 0.0144(4) 0.0035(3) 0.000 0.000 -0.0004(3)
Fe2 0.0046(3) 0.0144(4) 0.0035(3) 0.000 0.000 -0.0004(3)
N1 0.010(2) 0.027(3) 0.031(3) 0.000 0.000 -0.003(2)
N2 0.010(2) 0.027(3) 0.031(3) 0.000 0.000 -0.003(2)
N3 0.010(2) 0.027(3) 0.031(3) 0.000 0.000 -0.003(2)
N4 0.0046(3) 0.0144(4) 0.0035(3) 0.000 0.000 -0.0004(3)
N5 0.0046(3) 0.0144(4) 0.0035(3) 0.000 0.000 -0.0004(3)
N6 0.010(2) 0.027(3) 0.031(3) 0.000 0.000 -0.003(2)
N7 0.010(2) 0.027(3) 0.031(3) 0.000 0.000 -0.003(2)
N8 0.010(2) 0.027(3) 0.031(3) 0.000 0.000 -0.003(2)
N9 0.010(2) 0.027(3) 0.031(3) 0.000 0.000 -0.003(2)
N10 0.010(2) 0.027(3) 0.031(3) 0.000 0.000 -0.003(2)
N11 0.010(2) 0.027(3) 0.031(3) 0.000 0.000 -0.003(2)
N12 0.010(2) 0.027(3) 0.031(3) 0.000 0.000 -0.003(2)
N13 0.010(2) 0.027(3) 0.031(3) 0.000 0.000 -0.003(2)
N14 0.010(2) 0.027(3) 0.031(3) 0.000 0.000 -0.003(2)
N15 0.0046(3) 0.0144(4) 0.0035(3) 0.000 0.000 -0.0004(3)
N16 0.0046(3) 0.0144(4) 0.0035(3) 0.000 0.000 -0.0004(3)
C1 0.010(2) 0.027(3) 0.031(3) 0.000 0.000 -0.003(2)
C2 0.010(2) 0.027(3) 0.031(3) 0.000 0.000 -0.003(2)
C3 0.010(2) 0.027(3) 0.031(3) 0.000 0.000 -0.003(2)
C4 0.010(2) 0.027(3) 0.031(3) 0.000 0.000 -0.003(2)
C5 0.0046(3) 0.0144(4) 0.0035(3) 0.000 0.000 -0.0004(3)
C6 0.0046(3) 0.0144(4) 0.0035(3) 0.000 0.000 -0.0004(3)
C7 0.010(2) 0.027(3) 0.031(3) 0.000 0.000 -0.003(2)
C8 0.010(2) 0.027(3) 0.031(3) 0.000 0.000 -0.003(2)
C9 0.010(2) 0.027(3) 0.031(3) 0.000 0.000 -0.003(2)
C10 0.010(2) 0.027(3) 0.031(3) 0.000 0.000 -0.003(2)
C11 0.010(2) 0.027(3) 0.031(3) 0.000 0.000 -0.003(2)
C12 0.010(2) 0.027(3) 0.031(3) 0.000 0.000 -0.003(2)
C13 0.010(2) 0.027(3) 0.031(3) 0.000 0.000 -0.003(2)
C14 0.010(2) 0.027(3) 0.031(3) 0.000 0.000 -0.003(2)
C15 0.010(2) 0.027(3) 0.031(3) 0.000 0.000 -0.003(2)
C16 0.026(15) 0.012(15) 0.017(15) 0.000 0.000 0.005(11)
C17 0.010(2) 0.027(3) 0.031(3) 0.000 0.000 -0.003(2)
C18 0.010(2) 0.027(3) 0.031(3) 0.000 0.000 -0.003(2)
C19 0.0046(3) 0.0144(4) 0.0035(3) 0.000 0.000 -0.0004(3)
C20 0.0046(3) 0.0144(4) 0.0035(3) 0.000 0.000 -0.0004(3)

loop_
_atom_type_symbol
_atom_type_description
_atom_type_scat_dispersion_real
_atom_type_scat_dispersion_imag
_atom_type_scat_source
C C 0.0033 0.0016 'International Tables Vol C Tables 4.2.6.8 and 6.1.1.4'
H H 0.0000 0.0000 'International Tables Vol C Tables 4.2.6.8 and 6.1.1.4'
Fe Fe 0.3463 0.8444 'International Tables Vol C Tables 4.2.6.8 and 6.1.1.4'
N N 0.0061 0.0033 'International Tables Vol C Tables 4.2.6.8 and 6.1.1.4'
O O 0.0106 0.0060 'International Tables Vol C Tables 4.2.6.8 and 6.1.1.4'
Pt Pt -1.7033 8.3905 'International Tables Vol C Tables 4.2.6.8 and 6.1.1.4'

loop_
_geom_angle_atom_site_label_1
_geom_angle_atom_site_label_2
_geom_angle_atom_site_label_3
_geom_angle
_geom_angle_site_symmetry_1
_geom_angle_site_symmetry_3
_geom_angle_publ_flag
C5 Pt1 C5 85.4(10) . 6_557 ?
C5 Pt1 C6 92.0(6) 6_557 6_557 ?
C5 Pt1 C6 92.0(6) . . ?
C5 Pt1 C6 176.9(7) . 6_557 ?
C5 Pt1 C6 176.9(7) 6_557 . ?
C6 Pt1 C6 90.5(10) . 6_557 ?
C19 Pt2 C19 88.9(9) 6_557 . ?
C20 Pt2 C19 178.4(7) . . ?
C20 Pt2 C19 91.3(7) 6_557 . ?
C20 Pt2 C19 91.3(7) . 6_557 ?
C20 Pt2 C19 178.4(7) 6_557 6_557 ?
C20 Pt2 C20 88.5(9) . 6_557 ?
N4 Fe1 N1 90.0(6) 1_456 . ?
N4 Fe1 N1 90.0(6) 6_457 . ?
N4 Fe1 N4 87.5(7) 6_457 1_456 ?
N4 Fe1 N9 88.3(6) 1_456 . ?
N4 Fe1 N9 88.3(6) 6_457 . ?
N9 Fe1 N1 177.7(8) . . ?
N16 Fe1 N1 90.4(6) 6_558 . ?
N16 Fe1 N1 90.4(6) . . ?
N16 Fe1 N4 92.7(5) 6_558 1_456 ?
N16 Fe1 N4 92.7(5) . 6_457 ?
N16 Fe1 N4 179.6(6) 6_558 6_457 ?
N16 Fe1 N4 179.6(6) . 1_456 ?
N16 Fe1 N9 91.3(6) . . ?
N16 Fe1 N9 91.3(6) 6_558 . ?
N16 Fe1 N16 87.1(7) . 6_558 ?
N5 Fe2 N5 90.0(8) . 6_556 ?
N5 Fe2 N6 92.3(6) . . ?
N5 Fe2 N6 92.3(6) 6_556 . ?
N5 Fe2 N12 89.7(6) 6_556 . ?
N5 Fe2 N12 89.7(6) . . ?
N5 Fe2 N15 89.9(6) 6_556 6_556 ?
N5 Fe2 N15 89.9(6) . . ?
N5 Fe2 N15 179.4(7) 6_556 . ?
N5 Fe2 N15 179.4(7) . 6_556 ?
N12 Fe2 N6 177.2(10) . . ?
N15 Fe2 N6 88.3(6) . . ?
N15 Fe2 N6 88.3(6) 6_556 . ?
N15 Fe2 N12 89.7(7) . . ?
N15 Fe2 N12 89.7(7) 6_556 . ?
N15 Fe2 N15 90.3(8) . 6_556 ?
C1 N1 Fe1 120(2) . . ?
C1 N1 C4 122(3) . . ?
C4 N1 Fe1 118(2) . . ?
C3 N2 C4 117(3) . . ?
H3A N3 H3A 12.9(18) . 6_558 ?
H3A N3 H3B 112.885(19) . . ?
H3A N3 H3B 112.881(19) 6_558 6_558 ?
H3A N3 H3B 118.6(8) . 6_558 ?
H3B N3 H3A 118.6(8) . 6_558 ?
H3B N3 H3B 47.1(10) . 6_558 ?
C2 N3 H3A 119.2(14) . 6_558 ?
C2 N3 H3A 119.2(14) . . ?
C2 N3 H3B 119.2(12) . 6_558 ?
C2 N3 H3B 119.2(12) . . ?
C5 N4 Fe1 177.3(14) . 1_654 ?
C6 N5 Fe2 174.7(15) . . ?
C7 N6 Fe2 119.4(19) . . ?
C7 N6 C10 122(3) . . ?
C10 N6 Fe2 119(2) . . ?
C9 N7 C10 116(2) . . ?
H8A N8 H8A 52.6(9) . 6_556 ?
H8A N8 H8B 112.887(18) 6_556 6_556 ?
H8A N8 H8B 112.885(18) . . ?
H8A N8 H8B 133.2(6) . 6_556 ?
H8B N8 H8A 133.2(6) . 6_556 ?
H8B N8 H8B 39.0(10) . 6_556 ?
C8 N8 H8A 113.4(12) . . ?
C8 N8 H8A 113.4(12) . 6_556 ?
C8 N8 H8B 112.8(12) . 6_556 ?
C8 N8 H8B 112.8(12) . . ?
C11 N9 Fe1 125(2) . . ?
C14 N9 Fe1 120(2) . . ?
C14 N9 C11 115(3) . . ?
C13 N10 C14 117(3) . . ?
H11A N11 H11B 112.885(19) . . ?
C12 N11 H11A 127.1(14) . . ?
C12 N11 H11B 120.1(14) . . ?
C15 N12 Fe2 125(2) . . ?
C15 N12 C18 117(3) . . ?
C18 N12 Fe2 118(2) . . ?
C18 N13 C17 115(2) . . ?
H14A N14 H14A 40.6(9) . 6_556 ?
H14A N14 H14B 112.888(18) 6_556 6_556 ?
H14A N14 H14B 139.2(6) . 6_556 ?
H14A N14 H14B 112.885(19) . . ?
H14B N14 H14A 139.2(7) . 6_556 ?
H14B N14 H14B 64.0(8) . 6_556 ?
C16 N14 H14A 109.0(13) . . ?
C16 N14 H14A 109.0(13) . 6_556 ?
C16 N14 H14B 109.9(11) . 6_556 ?
C16 N14 H14B 109.9(11) . . ?
C19 N15 Fe2 172.5(15) . . ?
C20 N16 Fe1 175.8(14) . . ?
N1 C1 H1 119.9 . . ?
N1 C1 C2 120(3) . . ?
C2 C1 H1 119.9 . . ?
N3 C2 C1 120(2) . . ?
N3 C2 C3 128(3) . . ?
C3 C2 C1 112(3) . . ?
N2 C3 C2 127(3) . . ?
N2 C3 H3 116.3 . . ?
C2 C3 H3 116.3 . . ?
N1 C4 N2 121(3) . . ?
N1 C4 H4 119.4 . . ?
N2 C4 H4 119.4 . . ?
N4 C5 Pt1 178.1(16) . . ?
N5 C6 Pt1 176.1(16) . . ?
N6 C7 H7 122.4 . . ?
N6 C7 C8 115(3) . . ?
C8 C7 H7 122.4 . . ?
N8 C8 C7 118(2) . . ?
N8 C8 C9 123(3) . . ?
C9 C8 C7 119(3) . . ?
N7 C9 C8 123(3) . . ?
N7 C9 H9 118.4 . . ?
C8 C9 H9 118.4 . . ?
N6 C10 N7 126(3) . . ?
N6 C10 H10 117.2 . . ?
N7 C10 H10 117.2 . . ?
N9 C11 H11 118.5 . . ?
N9 C11 C12 123(3) . . ?
C12 C11 H11 118.5 . . ?
N11 C12 C11 123(2) . . ?
N11 C12 C13 122(3) . . ?
C13 C12 C11 115(3) . . ?
N10 C13 C12 123(3) . . ?
N10 C13 H13 118.6 . . ?
C12 C13 H13 118.6 . . ?
N9 C14 N10 127(3) . . ?
N9 C14 H14 116.3 . . ?
N10 C14 H14 116.3 . . ?
N12 C15 H15 119.1 . . ?
N12 C15 C16 122(3) . . ?
C16 C15 H15 119.1 . . ?
N14 C16 C15 118(2) . . ?
C17 C16 N14 125(3) . . ?
C17 C16 C15 117(3) . . ?
N13 C17 C16 123(3) . . ?
N13 C17 H17 118.3 . . ?
C16 C17 H17 118.3 . . ?
N12 C18 H18 116.9 . . ?
N13 C18 N12 126(3) . . ?
N13 C18 H18 116.9 . . ?
N15 C19 Pt2 175.5(16) . . ?
N16 C20 Pt2 175.3(14) . . ?
C21 O1 H1A 109.5 . . ?
O1 C21 H21A 109.5 . . ?
O1 C21 H21B 109.5 . . ?
O1 C21 H21C 109.5 . . ?
H21A C21 H21B 109.5 . . ?
H21A C21 H21C 109.5 . . ?
H21B C21 H21C 109.5 . . ?
C22 O2 H2 109.5 . . ?
O2 C22 H22A 109.5 . . ?
O2 C22 H22B 109.5 . . ?
O2 C22 H22C 109.5 . . ?
H22A C22 H22B 109.5 . . ?
H22A C22 H22C 109.5 . . ?
H22B C22 H22C 109.5 . . ?

loop_
_geom_bond_atom_site_label_1
_geom_bond_atom_site_label_2
_geom_bond_distance
_geom_bond_site_symmetry_2
_geom_bond_publ_flag
Pt1 C5 1.980(17) . ?
Pt1 C5 1.980(17) 6_557 ?
Pt1 C6 2.013(17) 6_557 ?
Pt1 C6 2.013(17) . ?
Pt2 C19 1.995(16) 6_557 ?
Pt2 C19 1.995(16) . ?
Pt2 C20 1.980(16) 6_557 ?
Pt2 C20 1.980(16) . ?
Fe1 N1 2.22(3) . ?
Fe1 N4 2.142(14) 1_456 ?
Fe1 N4 2.142(14) 6_457 ?
Fe1 N9 2.21(3) . ?
Fe1 N16 2.134(14) 6_558 ?
Fe1 N16 2.134(14) . ?
Fe2 N5 1.959(14) . ?
Fe2 N5 1.959(14) 6_556 ?
Fe2 N6 2.04(3) . ?
Fe2 N12 2.03(3) . ?
Fe2 N15 1.959(14) . ?
Fe2 N15 1.959(14) 6_556 ?
N1 C1 1.30(4) . ?
N1 C4 1.31(4) . ?
N2 C3 1.30(4) . ?
N2 C4 1.33(4) . ?
N3 H3A 0.90000(12) . ?
N3 H3A 0.90011(12) 6_558 ?
N3 H3B 0.90000(12) . ?
N3 H3B 0.90000(12) 6_558 ?
N3 C2 1.29(3) . ?
N4 C5 1.15(2) . ?
N5 C6 1.11(2) . ?
N6 C7 1.33(4) . ?
N6 C10 1.33(3) . ?
N7 C9 1.32(4) . ?
N7 C10 1.33(4) . ?
N8 H8A 0.90000(11) . ?
N8 H8A 0.89995(11) 6_556 ?
N8 H8B 0.90000(12) . ?
N8 H8B 0.90001(12) 6_556 ?
N8 C8 1.35(3) . ?
N9 C11 1.36(4) . ?
N9 C14 1.33(4) . ?
N10 C13 1.33(4) . ?
N10 C14 1.33(4) . ?
N11 H11A 0.90000(12) . ?
N11 H11B 0.90000(11) . ?
N11 C12 1.29(3) . ?
N12 C15 1.25(4) . ?
N12 C18 1.38(3) . ?
N13 C17 1.33(4) . ?
N13 C18 1.33(4) . ?
N14 H14A 0.90005(11) 6_556 ?
N14 H14A 0.90000(11) . ?
N14 H14B 0.90000(11) . ?
N14 H14B 0.89999(11) 6_556 ?
N14 C16 1.39(3) . ?
N15 C19 1.15(2) . ?
N16 C20 1.15(2) . ?
C1 H1 0.9500 . ?
C1 C2 1.45(4) . ?
C2 C3 1.35(4) . ?
C3 H3 0.9500 . ?
C4 H4 0.9500 . ?
C7 H7 0.9500 . ?
C7 C8 1.46(4) . ?
C8 C9 1.38(4) . ?
C9 H9 0.9500 . ?
C10 H10 0.9500 . ?
C11 H11 0.9500 . ?
C11 C12 1.41(4) . ?
C12 C13 1.39(4) . ?
C13 H13 0.9500 . ?
C14 H14 0.9500 . ?
C15 H15 0.9500 . ?
C15 C16 1.44(4) . ?
C16 C17 1.36(4) . ?
C17 H17 0.9500 . ?
C18 H18 0.9500 . ?
O1 H1A 0.8400 . ?
O1 C21 1.33374(8) . ?
C21 H21A 0.9800 . ?
C21 H21B 0.9800 . ?
C21 H21C 0.9800 . ?
O2 H2 0.8400 . ?
O2 C22 1.40596(8) . ?
C22 H22A 0.9800 . ?
C22 H22B 0.9800 . ?
C22 H22C 0.9800 . ?

loop_
_geom_torsion_atom_site_label_1
_geom_torsion_atom_site_label_2
_geom_torsion_atom_site_label_3
_geom_torsion_atom_site_label_4
_geom_torsion
_geom_torsion_site_symmetry_1
_geom_torsion_site_symmetry_2
_geom_torsion_site_symmetry_3
_geom_torsion_site_symmetry_4
_geom_torsion_publ_flag
Fe1 N1 C1 C2 180.0 . . . . ?
Fe1 N1 C4 N2 180.0 . . . . ?
Fe1 N9 C11 C12 180.0 . . . . ?
Fe1 N9 C14 N10 180.0 . . . . ?
Fe2 N6 C7 C8 180.0 . . . . ?
Fe2 N6 C10 N7 180.0 . . . . ?
Fe2 N12 C15 C16 180.0 . . . . ?
Fe2 N12 C18 N13 180.0 . . . . ?
N1 C1 C2 N3 180.0 . . . . ?
N1 C1 C2 C3 0.0 . . . . ?
N3 C2 C3 N2 180.0 . . . . ?
N6 C7 C8 N8 180.0 . . . . ?
N6 C7 C8 C9 0.0 . . . . ?
N8 C8 C9 N7 180.0 . . . . ?
N9 C11 C12 N11 180.0 . . . . ?
N9 C11 C12 C13 0.0 . . . . ?
N11 C12 C13 N10 180.0 . . . . ?
N12 C15 C16 N14 180.0 . . . . ?
N12 C15 C16 C17 0.0 . . . . ?
N14 C16 C17 N13 180.0 . . . . ?
C1 N1 C4 N2 0.0 . . . . ?
C1 C2 C3 N2 0.0 . . . . ?
C3 N2 C4 N1 0.0 . . . . ?
C4 N1 C1 C2 0.0 . . . . ?
C4 N2 C3 C2 0.0 . . . . ?
C7 N6 C10 N7 0.0 . . . . ?
C7 C8 C9 N7 0.0 . . . . ?
C9 N7 C10 N6 0.0 . . . . ?
C10 N6 C7 C8 0.0 . . . . ?
C10 N7 C9 C8 0.0 . . . . ?
C11 N9 C14 N10 0.0 . . . . ?
C11 C12 C13 N10 0.0 . . . . ?
C13 N10 C14 N9 0.0 . . . . ?
C14 N9 C11 C12 0.0 . . . . ?
C14 N10 C13 C12 0.0 . . . . ?
C15 N12 C18 N13 0.0 . . . . ?
C15 C16 C17 N13 0.0 . . . . ?
C17 N13 C18 N12 0.0 . . . . ?
C18 N12 C15 C16 0.0 . . . . ?
C18 N13 C17 C16 0.0 . . . . ?
